data_4330887
loop_
_publ_author_name
'Salvador Blasco'
'Joan Cano'
'M. Paz Clares'
'Santiago Garc\'ia-Granda'
'Antonio Dom\'enech'
'Hermas R. Jim\'enez'
'Bego\~na Verdejo'
'Francesc Lloret'
'Enrique Garc\'ia-Espa\~na'

_publ_contact_author_address
;
Instituto de Ciencia Molecular, 
Departamento de Qu\'imica Inorg\'anica, 
Universidad de Valencia, 
C/ Catedr\'atico Jos\'e Beltr\'an Mart\'inez, 2, 
46980, Paterna, Valencia, Spain. 
;
_publ_contact_author_email Enrique.Garcia-Es@uv.es
_publ_contact_author_name 'Enrique Garc\'ia-Espa\~na'
_publ_section_title
;
 A Binuclear MnIII Complex of a Scorpiand-Like Ligand Displaying a Single
 Unsupported MnIII-O-MnIII Bridge
;
_journal_name_full 'Inorganic Chemistry'
_journal_page_first 11698
_journal_page_last 11706
_journal_paper_doi 10.1021/ic3016063
_journal_volume 51
_journal_year 2012
_chemical_absolute_configuration rm
_chemical_formula_moiety 'C26 H46 Mn2 N10 O, 3(H2O), 4(Br)'
_chemical_formula_sum 'C26 H52 Br4 Mn2 N10 O4'
_chemical_formula_weight 998.26
_chemical_name_common 'Mn(II)(pytren) Br2'
_chemical_name_systematic
; 
 ? 
;
_space_group_IT_number 178
_symmetry_cell_setting hexagonal
_symmetry_space_group_name_Hall 'P 61 2 (0 0 5)'
_symmetry_space_group_name_H-M 'P 61 2 2'
_atom_sites_solution_hydrogens geom
_atom_sites_solution_primary direct
_atom_sites_solution_secondary difmap
_audit_creation_method SHELXL-97
_cell_angle_alpha 90.00
_cell_angle_beta 90.00
_cell_angle_gamma 120.00
_cell_formula_units_Z 6
_cell_length_a 10.6892(1)
_cell_length_b 10.6892(1)
_cell_length_c 55.4479(8)
_cell_measurement_reflns_used 24773
_cell_measurement_temperature 293(2)
_cell_measurement_theta_max 29.1472
_cell_measurement_theta_min 3.3006
_cell_volume 5486.64(11)
_computing_cell_refinement
;
CrysAlisPro, Oxford Diffraction Ltd.,
Version 1.171.33.48 (release 15-09-2009 CrysAlis171 .NET)
(compiled Sep 15 2009,11:49:04)
;
_computing_data_collection
;
CrysAlisPro, Oxford Diffraction Ltd.,
Version 1.171.33.48 (release 15-09-2009 CrysAlis171 .NET)
(compiled Sep 15 2009,11:49:04)
;
_computing_data_reduction
;
CrysAlisPro, Oxford Diffraction Ltd.,
Version 1.171.33.48 (release 15-09-2009 CrysAlis171 .NET)
(compiled Sep 15 2009,11:49:04)
;
_computing_structure_refinement 'SHELXL-97 (Sheldrick, 1997)'
_computing_structure_solution 'SHELXS-97 (Sheldrick, 1990)'
_diffrn_ambient_temperature 293(2)
_diffrn_detector_area_resol_mean 10.2673
_diffrn_measured_fraction_theta_full 0.997
_diffrn_measured_fraction_theta_max 0.997
_diffrn_measurement_device_type 'Xcalibur, Ruby, Gemini'
_diffrn_measurement_method '\w scans'
_diffrn_radiation_monochromator graphite
_diffrn_radiation_source 'fine-focus sealed tube'
_diffrn_radiation_type MoK\a
_diffrn_radiation_wavelength 0.71073
_diffrn_reflns_av_R_equivalents 0.0602
_diffrn_reflns_av_sigmaI/netI 0.0466
_diffrn_reflns_limit_h_max 13
_diffrn_reflns_limit_h_min -13
_diffrn_reflns_limit_k_max 13
_diffrn_reflns_limit_k_min -13
_diffrn_reflns_limit_l_max 69
_diffrn_reflns_limit_l_min -72
_diffrn_reflns_number 90361
_diffrn_reflns_theta_full 27.49
_diffrn_reflns_theta_max 27.49
_diffrn_reflns_theta_min 3.39
_exptl_absorpt_coefficient_mu 5.107
_exptl_absorpt_correction_T_max 0.7227
_exptl_absorpt_correction_T_min 0.5267
_exptl_absorpt_correction_type multi-scan
_exptl_absorpt_process_details
;
CrysAlisPro, Oxford Diffraction Ltd.,
Version 1.171.33.48 (release 15-09-2009 CrysAlis171 .NET)
(compiled Sep 15 2009,11:49:04)
empirical absorption correction using spherical harmonics,
 implemented in SCALE3 ABSPACK scaling algorithm.
;
_exptl_crystal_colour violet
_exptl_crystal_density_diffrn 1.813
_exptl_crystal_description 'hexagonal well-shaped'
_exptl_crystal_F_000 3000
_exptl_crystal_size_max 0.1443
_exptl_crystal_size_mid 0.1366
_exptl_crystal_size_min 0.0681
_refine_diff_density_max 1.732
_refine_diff_density_min -0.803
_refine_diff_density_rms 0.093
_refine_ls_abs_structure_details 'Flack H D (1983), Acta Cryst. A39, 876-881'
_refine_ls_abs_structure_Flack 0.018(16)
_refine_ls_extinction_method none
_refine_ls_goodness_of_fit_ref 1.077
_refine_ls_hydrogen_treatment mixed
_refine_ls_matrix_type full
_refine_ls_number_parameters 219
_refine_ls_number_reflns 4190
_refine_ls_number_restraints 10
_refine_ls_restrained_S_all 1.076
_refine_ls_R_factor_all 0.0701
_refine_ls_R_factor_gt 0.0469
_refine_ls_shift/su_max 0.010
_refine_ls_shift/su_mean 0.000
_refine_ls_structure_factor_coef Fsqd
_refine_ls_weighting_details 'calc w=1/[\s^2^(Fo^2^)+(0.0576P)^2^+2.4780P] where P=(Fo^2^+2Fc^2^)/3'
_refine_ls_weighting_scheme calc
_refine_ls_wR_factor_gt 0.1027
_refine_ls_wR_factor_ref 0.1083
_reflns_number_gt 3311
_reflns_number_total 4190
_reflns_threshold_expression >2sigma(I)
_cod_data_source_file ic3016063_si_002.cif
_cod_data_source_block mnpytren
_cod_original_cell_volume 5486.6(1)
_cod_original_sg_symbol_Hall 'P 61 2 (0 0 -1)'
_cod_database_code 4330887

loop_
_symmetry_equiv_pos_as_xyz
'x, y, z'
'x-y, x, z+1/6'
'-y, x-y, z+1/3'
'-x, -y, z+1/2'
'-x+y, -x, z+2/3'
'y, -x+y, z+5/6'
'-y, -x, -z+5/6'
'x-y, -y, -z'
'x, x-y, -z+1/6'
'y, x, -z+1/3'
'-x+y, y, -z+1/2'
'-x, -x+y, -z+2/3'

loop_
_atom_site_label
_atom_site_type_symbol
_atom_site_fract_x
_atom_site_fract_y
_atom_site_fract_z
_atom_site_U_iso_or_equiv
_atom_site_adp_type
_atom_site_occupancy
_atom_site_symmetry_multiplicity
_atom_site_calc_flag
_atom_site_refinement_flags
Mn1 Mn 0.86142(8) 0.54331(7) 0.060385(12) 0.02100(17) Uani 1 1 d .
O1 O 0.8526(5) 0.4263(2) 0.0833 0.0260(11) Uani 1 2 d S
N1 N 0.6492(4) 0.4034(4) 0.04943(7) 0.0279(9) Uani 1 1 d .
N2 N 0.7330(5) 0.6441(5) 0.07655(8) 0.0326(10) Uani 1 1 d .
H2 H 0.7665 0.6779 0.0916 0.039 Uiso 1 1 calc R
N3 N 0.8897(5) 0.6883(5) 0.03250(7) 0.0308(10) Uani 1 1 d .
N4 N 0.8895(5) 0.4231(5) 0.02906(7) 0.0290(10) Uani 1 1 d .
H4 H 0.9571 0.3986 0.0330 0.035 Uiso 1 1 calc R
N5 N 1.0623(4) 0.7013(4) 0.07029(8) 0.0324(10) Uani 1 1 d .
H5C H 1.0662 0.7108 0.0864 0.039 Uiso 1 1 calc R
H5D H 1.1277 0.6763 0.0658 0.039 Uiso 1 1 calc R
C7 C 0.6223(6) 0.3008(5) 0.03332(9) 0.0303(12) Uani 1 1 d .
C8 C 0.4827(7) 0.2043(6) 0.02602(12) 0.0503(17) Uani 1 1 d .
H8 H 0.4651 0.1347 0.0144 0.060 Uiso 1 1 calc R
C9 C 0.3689(6) 0.2137(6) 0.03653(13) 0.0499(17) Uani 1 1 d .
H9 H 0.2739 0.1472 0.0325 0.060 Uiso 1 1 calc R
C10 C 0.3974(6) 0.3201(7) 0.05261(12) 0.0495(17) Uani 1 1 d .
H10 H 0.3220 0.3291 0.0591 0.059 Uiso 1 1 calc R
C1 C 0.5802(6) 0.5301(7) 0.07794(11) 0.0444(15) Uani 1 1 d .
H1A H 0.5201 0.5737 0.0760 0.053 Uiso 1 1 calc R
H1B H 0.5615 0.4862 0.0938 0.053 Uiso 1 1 calc R
C2 C 0.7589(7) 0.7660(7) 0.06065(10) 0.0432(14) Uani 1 1 d .
H2A H 0.8449 0.8531 0.0659 0.052 Uiso 1 1 calc R
H2B H 0.6778 0.7827 0.0616 0.052 Uiso 1 1 calc R
C3 C 0.7780(7) 0.7320(6) 0.03467(10) 0.0378(14) Uani 1 1 d .
H3A H 0.6866 0.6546 0.0287 0.045 Uiso 1 1 calc R
H3B H 0.8055 0.8165 0.0247 0.045 Uiso 1 1 calc R
C4 C 0.8688(6) 0.6131(6) 0.00848(9) 0.0330(13) Uani 1 1 d .
H4A H 0.7665 0.5519 0.0053 0.040 Uiso 1 1 calc R
H4B H 0.9098 0.6846 -0.0043 0.040 Uiso 1 1 calc R
C5 C 0.9409(6) 0.5229(6) 0.00869(9) 0.0359(13) Uani 1 1 d .
H5A H 0.9199 0.4689 -0.0063 0.043 Uiso 1 1 calc R
H5B H 1.0447 0.5855 0.0098 0.043 Uiso 1 1 calc R
C6 C 0.7496(6) 0.2905(6) 0.02468(10) 0.0397(13) Uani 1 1 d .
H6A H 0.7500 0.2101 0.0327 0.048 Uiso 1 1 calc R
H6B H 0.7392 0.2701 0.0075 0.048 Uiso 1 1 calc R
C12 C 1.0400(6) 0.8134(6) 0.03382(10) 0.0396(14) Uani 1 1 d .
H12A H 1.0411 0.8991 0.0278 0.048 Uiso 1 1 calc R
H12B H 1.1022 0.7947 0.0235 0.048 Uiso 1 1 calc R
C13 C 1.0983(7) 0.8408(6) 0.05899(11) 0.0430(14) Uani 1 1 d .
H13A H 1.2022 0.9041 0.0587 0.052 Uiso 1 1 calc R
H13B H 1.0562 0.8875 0.0683 0.052 Uiso 1 1 calc R
C11 C 0.5386(6) 0.4154(6) 0.05942(10) 0.0347(13) Uani 1 1 d .
Br1 Br 0.98919(6) 0.15191(6) 0.043457(10) 0.03834(16) Uani 1 1 d .
Br2 Br 0.28149(8) 0.60646(9) 0.043601(14) 0.0634(2) Uani 1 1 d .
O2 O 0.5377(11) 0.9358(7) 0.03492(16) 0.145(4) Uani 1 1 d DU
H2WA H 0.461(8) 0.854(7) 0.036(2) 0.174 Uiso 1 1 d D
H2WB H 0.581(11) 0.927(13) 0.0233(16) 0.174 Uiso 1 1 d D
O3 O 0.7532(8) 0.0000 0.0000 0.068(2) Uani 1 2 d SD
H3W H 0.777(8) -0.044(8) -0.0100(12) 0.082 Uiso 1 1 d D

loop_
_atom_site_aniso_label
_atom_site_aniso_U_11
_atom_site_aniso_U_22
_atom_site_aniso_U_33
_atom_site_aniso_U_23
_atom_site_aniso_U_13
_atom_site_aniso_U_12
Mn1 0.0259(4) 0.0219(4) 0.0162(3) 0.0019(3) -0.0013(3) 0.0126(3)
O1 0.029(3) 0.0276(19) 0.022(2) 0.0087(17) 0.000 0.0147(13)
N1 0.027(2) 0.027(2) 0.029(2) 0.0055(19) -0.0028(18) 0.0134(19)
N2 0.047(3) 0.041(3) 0.024(2) -0.0051(19) -0.005(2) 0.032(2)
N3 0.047(3) 0.026(2) 0.020(2) 0.0033(19) -0.002(2) 0.019(2)
N4 0.035(2) 0.038(3) 0.022(2) 0.0013(19) 0.0002(19) 0.023(2)
N5 0.031(2) 0.031(2) 0.026(2) 0.0009(19) -0.0041(19) 0.010(2)
C7 0.035(3) 0.019(3) 0.030(3) 0.004(2) -0.006(2) 0.009(2)
C8 0.056(4) 0.033(3) 0.050(4) -0.002(3) -0.025(3) 0.013(3)
C9 0.032(3) 0.025(3) 0.077(5) 0.014(3) -0.014(3) 0.002(2)
C10 0.025(3) 0.058(4) 0.062(4) 0.021(4) -0.002(3) 0.018(3)
C1 0.040(3) 0.061(4) 0.044(4) -0.001(3) 0.006(3) 0.034(3)
C2 0.059(4) 0.046(3) 0.042(3) -0.001(3) 0.002(3) 0.039(3)
C3 0.059(4) 0.032(3) 0.033(3) 0.002(2) -0.006(3) 0.031(3)
C4 0.045(3) 0.036(3) 0.015(3) 0.001(2) 0.002(2) 0.018(3)
C5 0.045(3) 0.049(3) 0.012(2) 0.001(2) 0.005(2) 0.022(3)
C6 0.049(3) 0.027(3) 0.038(3) -0.007(2) -0.007(3) 0.016(3)
C12 0.049(4) 0.028(3) 0.031(3) 0.004(2) 0.000(3) 0.011(3)
C13 0.048(3) 0.024(3) 0.039(3) 0.004(3) -0.003(3) 0.005(3)
C11 0.030(3) 0.042(3) 0.038(3) 0.010(3) 0.001(3) 0.022(3)
Br1 0.0389(3) 0.0360(3) 0.0393(3) -0.0018(2) 0.0018(3) 0.0181(3)
Br2 0.0617(5) 0.0755(5) 0.0562(4) -0.0102(4) 0.0054(4) 0.0367(4)
O2 0.193(9) 0.066(4) 0.143(7) -0.005(4) 0.093(6) 0.039(5)
O3 0.077(4) 0.069(5) 0.055(5) -0.016(4) -0.0081(19) 0.034(3)

loop_
_atom_type_symbol
_atom_type_description
_atom_type_scat_dispersion_real
_atom_type_scat_dispersion_imag
_atom_type_scat_source
C C 0.0033 0.0016 'International Tables Vol C Tables 4.2.6.8 and 6.1.1.4'
H H 0.0000 0.0000 'International Tables Vol C Tables 4.2.6.8 and 6.1.1.4'
Br Br -0.2901 2.4595 'International Tables Vol C Tables 4.2.6.8 and 6.1.1.4'
Mn Mn 0.3368 0.7283 'International Tables Vol C Tables 4.2.6.8 and 6.1.1.4'
N N 0.0061 0.0033 'International Tables Vol C Tables 4.2.6.8 and 6.1.1.4'
O O 0.0106 0.0060 'International Tables Vol C Tables 4.2.6.8 and 6.1.1.4'

loop_
_geom_angle_atom_site_label_1
_geom_angle_atom_site_label_2
_geom_angle_atom_site_label_3
_geom_angle
_geom_angle_site_symmetry_3
O1 Mn1 N5 93.12(18) .
O1 Mn1 N1 92.79(19) .
N5 Mn1 N1 172.30(17) .
O1 Mn1 N3 175.35(19) .
N5 Mn1 N3 83.31(17) .
N1 Mn1 N3 91.03(17) .
O1 Mn1 N4 97.28(11) .
N5 Mn1 N4 107.06(17) .
N1 Mn1 N4 77.04(16) .
N3 Mn1 N4 80.99(16) .
O1 Mn1 N2 102.64(13) .
N5 Mn1 N2 97.76(17) .
N1 Mn1 N2 76.12(16) .
N3 Mn1 N2 80.86(16) .
N4 Mn1 N2 147.12(15) .
Mn1 O1 Mn1 174.7(3) 9
C7 N1 C11 120.6(4) .
C7 N1 Mn1 119.6(3) .
C11 N1 Mn1 119.7(3) .
C1 N2 C2 113.7(4) .
C1 N2 Mn1 107.8(3) .
C2 N2 Mn1 106.6(3) .
C1 N2 H2 109.5 .
C2 N2 H2 109.5 .
Mn1 N2 H2 109.5 .
C3 N3 C12 112.8(4) .
C3 N3 C4 108.0(4) .
C12 N3 C4 109.0(4) .
C3 N3 Mn1 109.3(3) .
C12 N3 Mn1 108.5(3) .
C4 N3 Mn1 109.1(3) .
C5 N4 C6 113.9(4) .
C5 N4 Mn1 106.6(3) .
C6 N4 Mn1 108.2(3) .
C5 N4 H4 109.3 .
C6 N4 H4 109.3 .
Mn1 N4 H4 109.3 .
C13 N5 Mn1 110.9(3) .
C13 N5 H5C 109.5 .
Mn1 N5 H5C 109.5 .
C13 N5 H5D 109.5 .
Mn1 N5 H5D 109.5 .
H5C N5 H5D 108.0 .
N1 C7 C8 121.2(6) .
N1 C7 C6 116.5(4) .
C8 C7 C6 122.2(5) .
C7 C8 C9 118.5(6) .
C7 C8 H8 120.7 .
C9 C8 H8 120.7 .
C10 C9 C8 119.8(6) .
C10 C9 H9 120.1 .
C8 C9 H9 120.1 .
C9 C10 C11 120.1(6) .
C9 C10 H10 120.0 .
C11 C10 H10 120.0 .
N2 C1 C11 113.4(4) .
N2 C1 H1A 108.9 .
C11 C1 H1A 108.9 .
N2 C1 H1B 108.9 .
C11 C1 H1B 108.9 .
H1A C1 H1B 107.7 .
N2 C2 C3 110.0(4) .
N2 C2 H2A 109.7 .
C3 C2 H2A 109.7 .
N2 C2 H2B 109.7 .
C3 C2 H2B 109.7 .
H2A C2 H2B 108.2 .
N3 C3 C2 112.0(4) .
N3 C3 H3A 109.2 .
C2 C3 H3A 109.2 .
N3 C3 H3B 109.2 .
C2 C3 H3B 109.2 .
H3A C3 H3B 107.9 .
C5 C4 N3 110.3(4) .
C5 C4 H4A 109.6 .
N3 C4 H4A 109.6 .
C5 C4 H4B 109.6 .
N3 C4 H4B 109.6 .
H4A C4 H4B 108.1 .
N4 C5 C4 110.4(4) .
N4 C5 H5A 109.6 .
C4 C5 H5A 109.6 .
N4 C5 H5B 109.6 .
C4 C5 H5B 109.6 .
H5A C5 H5B 108.1 .
N4 C6 C7 113.4(4) .
N4 C6 H6A 108.9 .
C7 C6 H6A 108.9 .
N4 C6 H6B 108.9 .
C7 C6 H6B 108.9 .
H6A C6 H6B 107.7 .
N3 C12 C13 112.2(5) .
N3 C12 H12A 109.2 .
C13 C12 H12A 109.2 .
N3 C12 H12B 109.2 .
C13 C12 H12B 109.2 .
H12A C12 H12B 107.9 .
N5 C13 C12 108.9(5) .
N5 C13 H13A 109.9 .
C12 C13 H13A 109.9 .
N5 C13 H13B 109.9 .
C12 C13 H13B 109.9 .
H13A C13 H13B 108.3 .
N1 C11 C10 119.7(6) .
N1 C11 C1 116.1(5) .
C10 C11 C1 124.1(5) .
H2WB O2 H2WA 104(11) .

loop_
_geom_bond_atom_site_label_1
_geom_bond_atom_site_label_2
_geom_bond_distance
Mn1 O1 1.753(2)
Mn1 N5 2.034(4)
Mn1 N1 2.088(4)
Mn1 N3 2.101(4)
Mn1 N4 2.268(4)
Mn1 N2 2.308(4)
N1 C7 1.330(7)
N1 C11 1.368(7)
N2 C1 1.472(7)
N2 C2 1.480(7)
N2 H2 0.9100
N3 C3 1.488(7)
N3 C12 1.493(7)
N3 C4 1.513(6)
N4 C5 1.460(6)
N4 C6 1.478(7)
N4 H4 0.9100
N5 C13 1.480(7)
N5 H5C 0.9000
N5 H5D 0.9000
C7 C8 1.384(8)
C7 C6 1.498(8)
C8 C9 1.398(10)
C8 H8 0.9300
C9 C10 1.354(10)
C9 H9 0.9300
C10 C11 1.386(8)
C10 H10 0.9300
C1 C11 1.486(8)
C1 H1A 0.9700
C1 H1B 0.9700
C2 C3 1.524(8)
C2 H2A 0.9700
C2 H2B 0.9700
C3 H3A 0.9700
C3 H3B 0.9700
C4 C5 1.505(8)
C4 H4A 0.9700
C4 H4B 0.9700
C5 H5A 0.9700
C5 H5B 0.9700
C6 H6A 0.9700
C6 H6B 0.9700
C12 C13 1.496(8)
C12 H12A 0.9700
C12 H12B 0.9700
C13 H13A 0.9700
C13 H13B 0.9700
O2 H2WB 0.83(11)
O2 H2WA 0.85(7)
O3 H3W 0.84(8)

loop_
_geom_hbond_atom_site_label_D
_geom_hbond_atom_site_label_H
_geom_hbond_atom_site_label_A
_geom_hbond_distance_DH
_geom_hbond_distance_HA
_geom_hbond_distance_DA
_geom_hbond_angle_DHA
_geom_hbond_site_symmetry_A
O2 H2WA Br2 0.85(7) 2.41(4) 3.238(7) 166(13) .
O2 H2WB O3 0.83(11) 2.06(12) 2.819(10) 153(11) 1_565
O3 H3W Br1 0.85(7) 2.44(8) 3.272(4) 171(8) 8
N2 H2 Br1 0.91 2.75 3.578(4) 151.3 9
N4 H4 Br1 0.91 2.88 3.642(4) 141.8 .
N5 H5D Br2 0.90 2.45 3.329(5) 165.8 1_655

loop_
_geom_torsion_atom_site_label_1
_geom_torsion_atom_site_label_2
_geom_torsion_atom_site_label_3
_geom_torsion_atom_site_label_4
_geom_torsion
O1 Mn1 N1 C7 -87.5(4)
N3 Mn1 N1 C7 89.8(4)
N4 Mn1 N1 C7 9.3(4)
N2 Mn1 N1 C7 170.2(4)
O1 Mn1 N1 C11 90.5(4)
N3 Mn1 N1 C11 -92.1(4)
N4 Mn1 N1 C11 -172.6(4)
N2 Mn1 N1 C11 -11.8(4)
O1 Mn1 N2 C1 -68.7(4)
N5 Mn1 N2 C1 -163.7(4)
N1 Mn1 N2 C1 21.1(3)
N3 Mn1 N2 C1 114.4(4)
N4 Mn1 N2 C1 57.2(5)
O1 Mn1 N2 C2 168.8(4)
N5 Mn1 N2 C2 73.9(4)
N1 Mn1 N2 C2 -101.4(4)
N3 Mn1 N2 C2 -8.0(4)
N4 Mn1 N2 C2 -65.3(5)
N5 Mn1 N3 C3 -117.7(3)
N1 Mn1 N3 C3 57.1(3)
N4 Mn1 N3 C3 133.8(3)
N2 Mn1 N3 C3 -18.7(3)
N5 Mn1 N3 C12 5.8(3)
N1 Mn1 N3 C12 -179.5(3)
N4 Mn1 N3 C12 -102.8(4)
N2 Mn1 N3 C12 104.8(4)
N5 Mn1 N3 C4 124.4(3)
N1 Mn1 N3 C4 -60.8(3)
N4 Mn1 N3 C4 15.9(3)
N2 Mn1 N3 C4 -136.6(3)
O1 Mn1 N4 C5 -163.9(3)
N5 Mn1 N4 C5 -68.4(3)
N1 Mn1 N4 C5 104.9(3)
N3 Mn1 N4 C5 11.7(3)
N2 Mn1 N4 C5 68.9(4)
O1 Mn1 N4 C6 73.2(4)
N5 Mn1 N4 C6 168.7(3)
N1 Mn1 N4 C6 -18.0(3)
N3 Mn1 N4 C6 -111.2(4)
N2 Mn1 N4 C6 -54.0(5)
O1 Mn1 N5 C13 -164.9(4)
N3 Mn1 N5 C13 18.1(4)
N4 Mn1 N5 C13 96.5(4)
N2 Mn1 N5 C13 -61.7(4)
C11 N1 C7 C8 0.6(8)
Mn1 N1 C7 C8 178.6(4)
C11 N1 C7 C6 -176.0(4)
Mn1 N1 C7 C6 2.0(6)
N1 C7 C8 C9 -2.0(8)
C6 C7 C8 C9 174.5(5)
C7 C8 C9 C10 3.1(9)
C8 C9 C10 C11 -2.8(9)
C2 N2 C1 C11 90.1(5)
Mn1 N2 C1 C11 -27.9(5)
C1 N2 C2 C3 -86.0(6)
Mn1 N2 C2 C3 32.7(5)
C12 N3 C3 C2 -76.9(6)
C4 N3 C3 C2 162.5(5)
Mn1 N3 C3 C2 43.9(5)
N2 C2 C3 N3 -52.6(7)
C3 N3 C4 C5 -160.5(4)
C12 N3 C4 C5 76.6(5)
Mn1 N3 C4 C5 -41.8(5)
C6 N4 C5 C4 81.7(6)
Mn1 N4 C5 C4 -37.6(5)
N3 C4 C5 N4 54.4(6)
C5 N4 C6 C7 -93.9(5)
Mn1 N4 C6 C7 24.5(5)
N1 C7 C6 N4 -19.0(7)
C8 C7 C6 N4 164.3(5)
C3 N3 C12 C13 92.5(6)
C4 N3 C12 C13 -147.5(5)
Mn1 N3 C12 C13 -28.7(6)
Mn1 N5 C13 C12 -38.3(6)
N3 C12 C13 N5 44.4(7)
C7 N1 C11 C10 -0.3(8)
Mn1 N1 C11 C10 -178.3(4)
C7 N1 C11 C1 177.6(5)
Mn1 N1 C11 C1 -0.4(6)
C9 C10 C11 N1 1.4(8)
C9 C10 C11 C1 -176.3(5)
N2 C1 C11 N1 20.6(7)
N2 C1 C11 C10 -161.6(5)
